data_4309106
loop_
_publ_author_name
'Louise Natrajan'
'Jacques P\'ecaut'
'Marinella Mazzanti'
'Colette LeBrun'

_publ_section_title
;
Controlled Hydrolysis of Lanthanide Complexes of the N-Donor Tripod
Tris(2-pyridylmethyl)amine versus Bisligand Complex Formation
;
_journal_name_full 'Inorganic Chemistry'
_journal_page_first 4756
_journal_page_last 4765
_journal_paper_doi 10.1021/ic0502224
_journal_volume 44
_journal_year 2005
_chemical_formula_sum 'C42 H45 I3 N11 Nd'
_chemical_formula_weight 1228.83
_chemical_name_systematic
; 
 ? 
;
_space_group_IT_number 19
_symmetry_cell_setting orthorhombic
_symmetry_space_group_name_Hall 'P 2ac 2ab'
_symmetry_space_group_name_H-M 'P 21 21 21'
_atom_sites_solution_hydrogens geom
_atom_sites_solution_primary direct
_atom_sites_solution_secondary difmap
_audit_creation_method SHELXL-97
_cell_angle_alpha 90.00
_cell_angle_beta 90.00
_cell_angle_gamma 90.00
_cell_formula_units_Z 4
_cell_length_a 11.945(2)
_cell_length_b 17.952(4)
_cell_length_c 22.335(5)
_cell_measurement_temperature 223(2)
_cell_volume 4789.4(17)
_computing_cell_refinement 'Bruker SMART'
_computing_data_collection 'Bruker SMART'
_computing_data_reduction 'Bruker SAINT'
_computing_molecular_graphics 'Bruker SHELXTL'
_computing_publication_material 'Bruker SHELXTL'
_computing_structure_refinement 'SHELXL-97 (Sheldrick, 1997)'
_computing_structure_solution 'SHELXS-97 (Sheldrick, 1990)'
_diffrn_ambient_temperature 223(2)
_diffrn_measured_fraction_theta_full 0.822
_diffrn_measured_fraction_theta_max 0.822
_diffrn_measurement_device_type 'CCD area detector'
_diffrn_measurement_method 'phi and omega scans'
_diffrn_radiation_monochromator graphite
_diffrn_radiation_source 'fine-focus sealed tube'
_diffrn_radiation_type MoK\a
_diffrn_radiation_wavelength 0.71073
_diffrn_reflns_av_R_equivalents 0.0224
_diffrn_reflns_av_sigmaI/netI 0.0460
_diffrn_reflns_limit_h_max 14
_diffrn_reflns_limit_h_min -13
_diffrn_reflns_limit_k_max 23
_diffrn_reflns_limit_k_min -11
_diffrn_reflns_limit_l_max 11
_diffrn_reflns_limit_l_min -29
_diffrn_reflns_number 17653
_diffrn_reflns_theta_full 29.46
_diffrn_reflns_theta_max 29.46
_diffrn_reflns_theta_min 2.15
_exptl_absorpt_coefficient_mu 3.058
_exptl_absorpt_correction_type none
_exptl_crystal_density_diffrn 1.704
_exptl_crystal_density_meas 0
_exptl_crystal_density_method 'not measured'
_exptl_crystal_F_000 2372
_exptl_crystal_size_max 0.50
_exptl_crystal_size_mid 0.50
_exptl_crystal_size_min 0.50
_refine_diff_density_max 2.734
_refine_diff_density_min -1.174
_refine_diff_density_rms 0.147
_refine_ls_abs_structure_details 'Flack H D (1983), Acta Cryst. A39, 876-881'
_refine_ls_abs_structure_Flack 0.019(18)
_refine_ls_extinction_method none
_refine_ls_goodness_of_fit_ref 1.150
_refine_ls_hydrogen_treatment mixed
_refine_ls_matrix_type full
_refine_ls_number_parameters 694
_refine_ls_number_reflns 10549
_refine_ls_number_restraints 0
_refine_ls_restrained_S_all 1.150
_refine_ls_R_factor_all 0.0508
_refine_ls_R_factor_gt 0.0461
_refine_ls_shift/su_max 0.077
_refine_ls_shift/su_mean 0.008
_refine_ls_structure_factor_coef Fsqd
_refine_ls_weighting_details 'calc w=1/[\s^2^(Fo^2^)+(0.0380P)^2^+8.9674P] where P=(Fo^2^+2Fc^2^)/3'
_refine_ls_weighting_scheme calc
_refine_ls_wR_factor_gt 0.0934
_refine_ls_wR_factor_ref 0.0949
_reflns_number_gt 9804
_reflns_number_total 10549
_reflns_threshold_expression >2sigma(I)
_cod_data_source_file ic0502224si20050211_013138_4.cif
_cod_data_source_block struc_Nd(tpa)2I3,4
_cod_depositor_comments
;
The following automatic conversions were performed:
'_symmetry_cell_setting' value 'Orthorhombic' changed to 'orthorhombic'
according to '/home/saulius/struct/CIF-dictionaries/cif_core.dic'
dictionary named 'cif_core.dic' version 2.4.1 from 2010-06-29.

Automatic conversion script
Id: cif_fix_enum 1527 2010-12-29 10:47:43Z saulius 
;
_cod_original_cell_volume 4789.7(17)
_cod_database_code 4309106

loop_
_symmetry_equiv_pos_as_xyz
'x, y, z'
'-x+1/2, -y, z+1/2'
'-x, y+1/2, -z+1/2'
'x+1/2, -y+1/2, -z'

loop_
_atom_site_label
_atom_site_type_symbol
_atom_site_fract_x
_atom_site_fract_y
_atom_site_fract_z
_atom_site_U_iso_or_equiv
_atom_site_adp_type
_atom_site_occupancy
_atom_site_symmetry_multiplicity
_atom_site_calc_flag
_atom_site_refinement_flags
_atom_site_disorder_assembly
_atom_site_disorder_group
Nd Nd 0.74639(2) 0.129321(12) 0.259216(9) 0.02031(5) Uani 1 1 d . . .
I1 I 0.61430(3) 0.709246(18) 0.091983(14) 0.03173(7) Uani 1 1 d . . .
I2 I 0.14692(3) 0.349309(17) 0.122674(15) 0.03510(8) Uani 1 1 d . . .
I3 I 0.64982(4) 0.38810(2) 0.102205(18) 0.05218(11) Uani 1 1 d . . .
N4 N 0.5927(3) 0.0298(2) 0.28306(15) 0.0210(9) Uani 1 1 d . . .
N1 N 0.7830(3) -0.0036(2) 0.21913(17) 0.0283(10) Uani 1 1 d . . .
N2 N 0.5468(3) 0.1649(2) 0.22660(17) 0.0289(10) Uani 1 1 d . . .
N3 N 0.7105(3) 0.1057(2) 0.37157(16) 0.0279(10) Uani 1 1 d . . .
N24 N 0.9091(3) 0.21778(19) 0.22642(15) 0.0206(8) Uani 1 1 d . . .
N21 N 0.9399(3) 0.1015(2) 0.30649(16) 0.0271(10) Uani 1 1 d . . .
N22 N 0.7236(3) 0.2680(2) 0.28833(17) 0.0264(10) Uani 1 1 d . . .
N23 N 0.7794(3) 0.1402(2) 0.14456(15) 0.0318(11) Uani 1 1 d . . .
C1 C 0.5857(4) -0.0254(2) 0.2335(2) 0.0262(11) Uani 1 1 d . . .
H1A H 0.543(5) -0.069(4) 0.251(3) 0.07(2) Uiso 1 1 d . . .
H1B H 0.552(3) 0.001(2) 0.2036(17) 0.000(9) Uiso 1 1 d . . .
C2 C 0.6966(4) -0.0502(3) 0.21230(19) 0.0257(11) Uani 1 1 d . . .
C3 C 0.7111(5) -0.1190(3) 0.1844(2) 0.0368(14) Uani 1 1 d . . .
H3 H 0.669(5) -0.140(3) 0.183(3) 0.039(17) Uiso 1 1 d . . .
C4 C 0.8119(5) -0.1382(3) 0.1613(2) 0.0364(13) Uani 1 1 d . . .
H4 H 0.811(5) -0.178(3) 0.141(3) 0.045(17) Uiso 1 1 d . . .
C5 C 0.9008(5) -0.0910(3) 0.1674(2) 0.0378(14) Uani 1 1 d . . .
H5 H 0.981(5) -0.100(3) 0.144(3) 0.049(17) Uiso 1 1 d . . .
C6 C 0.8851(5) -0.0248(3) 0.1971(2) 0.0377(13) Uani 1 1 d . . .
H6 H 0.957(5) 0.009(3) 0.204(3) 0.053(18) Uiso 1 1 d . . .
C7 C 0.4811(4) 0.0649(3) 0.2906(2) 0.0267(11) Uani 1 1 d . . .
H7A H 0.486(4) 0.093(3) 0.325(2) 0.021(12) Uiso 1 1 d . . .
H7B H 0.418(4) 0.030(3) 0.285(2) 0.025(13) Uiso 1 1 d . . .
C8 C 0.4576(4) 0.1224(2) 0.2433(2) 0.0276(11) Uani 1 1 d . . .
C9 C 0.3537(4) 0.1348(3) 0.2208(2) 0.0386(13) Uani 1 1 d . . .
H9 H 0.314(4) 0.108(2) 0.2293(18) 0.008(11) Uiso 1 1 d . . .
C10 C 0.3328(5) 0.1936(4) 0.1832(3) 0.0542(18) Uani 1 1 d . . .
H10 H 0.255(6) 0.201(3) 0.169(3) 0.064(19) Uiso 1 1 d . . .
C11 C 0.4231(5) 0.2379(3) 0.1666(3) 0.0496(17) Uani 1 1 d . . .
H11 H 0.416(4) 0.278(2) 0.1410(19) 0.013(11) Uiso 1 1 d . . .
C12 C 0.5269(5) 0.2218(3) 0.1888(3) 0.0400(14) Uani 1 1 d . . .
H12 H 0.584(3) 0.254(2) 0.1773(17) 0.005(10) Uiso 1 1 d . . .
C13 C 0.6229(4) -0.0095(3) 0.3394(2) 0.0274(11) Uani 1 1 d . . .
H13A H 0.696(5) -0.041(3) 0.334(3) 0.050(17) Uiso 1 1 d . . .
H13B H 0.554(6) -0.045(4) 0.350(3) 0.07(2) Uiso 1 1 d . . .
C14 C 0.6558(4) 0.0441(3) 0.3881(2) 0.0291(11) Uani 1 1 d . . .
C15 C 0.6330(6) 0.0266(3) 0.4477(2) 0.0458(16) Uani 1 1 d . . .
H15 H 0.586(5) -0.023(3) 0.463(2) 0.037(15) Uiso 1 1 d . . .
C16 C 0.6740(7) 0.0737(4) 0.4909(2) 0.062(2) Uani 1 1 d . . .
H16 H 0.674(6) 0.058(3) 0.521(3) 0.056(19) Uiso 1 1 d . . .
C17 C 0.7323(6) 0.1369(4) 0.4757(2) 0.0535(18) Uani 1 1 d . . .
H17 H 0.758(7) 0.180(4) 0.502(3) 0.10(3) Uiso 1 1 d . . .
C18 C 0.7491(5) 0.1509(3) 0.4157(2) 0.0372(12) Uani 1 1 d . . .
H18 H 0.775(5) 0.193(3) 0.409(3) 0.046(16) Uiso 1 1 d . . .
C21 C 0.9949(4) 0.2249(3) 0.2738(2) 0.0291(12) Uani 1 1 d . . .
H21A H 0.977(4) 0.253(3) 0.298(2) 0.030(14) Uiso 1 1 d . . .
H21B H 1.062(5) 0.252(3) 0.263(2) 0.038(15) Uiso 1 1 d . . .
C22 C 1.0237(4) 0.1518(3) 0.30206(18) 0.0235(10) Uani 1 1 d . . .
C23 C 1.1298(4) 0.1368(3) 0.3244(2) 0.0307(12) Uani 1 1 d . . .
H23 H 1.195(4) 0.171(2) 0.3212(19) 0.016(11) Uiso 1 1 d . . .
C24 C 1.1496(5) 0.0688(3) 0.3515(2) 0.0369(13) Uani 1 1 d . . .
H24 H 1.220(6) 0.069(4) 0.366(3) 0.08(2) Uiso 1 1 d . . .
C25 C 1.0662(5) 0.0177(3) 0.3560(2) 0.0358(13) Uani 1 1 d . . .
H25 H 1.080(4) -0.026(2) 0.372(2) 0.015(11) Uiso 1 1 d . . .
C26 C 0.9617(5) 0.0363(3) 0.3333(2) 0.0408(15) Uani 1 1 d . . .
H26 H 0.902(5) 0.002(3) 0.328(3) 0.046(17) Uiso 1 1 d . . .
C27 C 0.8642(4) 0.2931(3) 0.2119(2) 0.0291(11) Uani 1 1 d . . .
H27A H 0.824(4) 0.295(3) 0.178(2) 0.020(12) Uiso 1 1 d . . .
H27B H 0.927(7) 0.332(5) 0.218(4) 0.10(3) Uiso 1 1 d . . .
C28 C 0.7875(4) 0.3200(2) 0.2607(2) 0.0223(10) Uani 1 1 d . . .
C29 C 0.7762(4) 0.3936(3) 0.2744(2) 0.0343(13) Uani 1 1 d . . .
H29 H 0.821(5) 0.431(3) 0.255(3) 0.052(17) Uiso 1 1 d . . .
C30 C 0.6994(5) 0.4170(3) 0.3168(2) 0.0353(13) Uani 1 1 d . . .
H30 H 0.708(4) 0.468(3) 0.328(2) 0.018(12) Uiso 1 1 d . . .
C31 C 0.6319(4) 0.3638(3) 0.3436(2) 0.0348(12) Uani 1 1 d . . .
H31 H 0.568(5) 0.380(3) 0.373(2) 0.040(15) Uiso 1 1 d . . .
C32 C 0.6470(4) 0.2904(3) 0.3277(2) 0.0323(12) Uani 1 1 d . . .
H32 H 0.615(5) 0.253(3) 0.341(2) 0.034(15) Uiso 1 1 d . . .
C33 C 0.9637(4) 0.1853(3) 0.1723(2) 0.0248(11) Uani 1 1 d . . .
H33A H 1.014(4) 0.217(2) 0.1542(19) 0.012(10) Uiso 1 1 d . . .
H33B H 1.011(3) 0.142(2) 0.1813(16) 0.000(9) Uiso 1 1 d . . .
C34 C 0.8792(4) 0.1652(2) 0.12549(19) 0.0264(11) Uani 1 1 d . . .
C35 C 0.9047(5) 0.1701(3) 0.0651(2) 0.0393(14) Uani 1 1 d . . .
H35 H 0.989(6) 0.186(4) 0.055(3) 0.08(2) Uiso 1 1 d . . .
C36 C 0.8265(6) 0.1479(4) 0.0227(2) 0.0568(19) Uani 1 1 d . . .
H36 H 0.840(5) 0.157(3) -0.020(3) 0.043(15) Uiso 1 1 d . . .
C37 C 0.7255(6) 0.1207(4) 0.0425(2) 0.0513(18) Uani 1 1 d . . .
H37 H 0.665(5) 0.105(3) 0.019(2) 0.033(14) Uiso 1 1 d . . .
C38 C 0.7039(5) 0.1175(3) 0.1037(2) 0.0453(15) Uani 1 1 d . . .
H38 H 0.620(5) 0.114(3) 0.126(2) 0.037(14) Uiso 1 1 d . . .
N101 N -0.0243(5) 0.2777(3) 0.4165(2) 0.0600(16) Uani 1 1 d . . .
C101 C 0.0215(6) 0.2362(4) 0.4459(3) 0.0500(17) Uani 1 1 d . . .
C102 C 0.0735(7) 0.1839(5) 0.4845(3) 0.067(2) Uani 1 1 d . . .
H10A H 0.048(5) 0.135(3) 0.470(2) 0.035(14) Uiso 1 1 d . . .
H10B H 0.109(10) 0.211(6) 0.511(5) 0.14(4) Uiso 1 1 d . . .
H10C H 0.136(5) 0.171(3) 0.480(3) 0.038(16) Uiso 1 1 d . . .
N102 N 0.8892(6) 0.5398(4) 0.3796(4) 0.088(2) Uani 1 1 d . . .
C103 C 0.8679(6) 0.5031(4) 0.4199(3) 0.0572(19) Uani 1 1 d . . .
N103 N 0.5587(6) 0.5291(5) 0.4180(4) 0.104(3) Uani 1 1 d . . .
C104 C 0.8403(8) 0.4572(5) 0.4701(4) 0.075(3) Uani 1 1 d . . .
H10D H 0.768(9) 0.446(5) 0.452(5) 0.13(4) Uiso 1 1 d . . .
H10E H 0.834(10) 0.482(5) 0.503(5) 0.13(4) Uiso 1 1 d . . .
H10F H 0.883(7) 0.418(4) 0.478(3) 0.08(2) Uiso 1 1 d . . .
C105 C 0.5762(6) 0.5757(5) 0.4474(4) 0.075(2) Uani 1 1 d . . .
C106 C 0.6018(10) 0.6401(7) 0.4849(4) 0.106(4) Uani 1 1 d . . .
H10G H 0.635(7) 0.685(4) 0.448(4) 0.09(3) Uiso 1 1 d . . .
H10H H 0.635(9) 0.634(6) 0.512(4) 0.13(4) Uiso 1 1 d . . .
H10I H 0.576(8) 0.670(5) 0.501(4) 0.09(3) Uiso 1 1 d . . .

loop_
_atom_site_aniso_label
_atom_site_aniso_U_11
_atom_site_aniso_U_22
_atom_site_aniso_U_33
_atom_site_aniso_U_23
_atom_site_aniso_U_13
_atom_site_aniso_U_12
Nd 0.01644(10) 0.02133(9) 0.02317(8) -0.00033(8) 0.00032(9) -0.00302(10)
I1 0.02689(16) 0.03869(16) 0.02960(13) 0.00286(13) -0.00126(13) 0.00043(13)
I2 0.03157(18) 0.03002(15) 0.04371(16) 0.00185(13) 0.00626(14) -0.00201(13)
I3 0.0438(2) 0.0540(2) 0.0587(2) 0.01752(17) 0.01353(18) 0.01127(18)
N4 0.0141(18) 0.0249(18) 0.0239(16) -0.0017(14) -0.0005(14) -0.0031(15)
N1 0.026(2) 0.0278(19) 0.0308(18) -0.0071(16) 0.0069(16) 0.0028(16)
N2 0.017(2) 0.036(2) 0.033(2) 0.0058(17) -0.0064(16) 0.0020(16)
N3 0.030(2) 0.034(2) 0.0195(16) -0.0024(15) 0.0006(15) -0.0003(16)
N24 0.0183(19) 0.0210(17) 0.0226(16) 0.0014(14) 0.0004(13) -0.0014(14)
N21 0.025(2) 0.031(2) 0.0256(18) 0.0077(16) -0.0070(16) -0.0043(17)
N22 0.024(2) 0.0247(18) 0.0306(18) 0.0006(15) 0.0033(15) 0.0004(15)
N23 0.036(2) 0.041(2) 0.0178(15) -0.0019(16) -0.0046(15) -0.0059(18)
C1 0.021(2) 0.026(2) 0.032(2) -0.0059(19) -0.0084(18) -0.0020(18)
C2 0.029(2) 0.027(2) 0.0211(19) -0.0044(17) 0.0010(18) -0.0006(19)
C3 0.037(3) 0.027(3) 0.047(3) -0.009(2) -0.007(2) -0.005(2)
C4 0.042(3) 0.031(3) 0.036(2) -0.009(2) 0.009(2) 0.008(2)
C5 0.042(3) 0.032(3) 0.040(3) -0.003(2) 0.012(2) 0.001(2)
C6 0.030(3) 0.036(3) 0.047(3) -0.001(2) 0.014(2) 0.003(2)
C7 0.017(2) 0.030(2) 0.033(2) -0.0061(19) 0.0037(19) 0.0008(19)
C8 0.020(2) 0.026(2) 0.037(2) -0.006(2) 0.0078(19) 0.0011(18)
C9 0.021(3) 0.046(3) 0.049(3) 0.007(2) 0.005(2) -0.002(2)
C10 0.031(3) 0.058(4) 0.074(4) 0.005(3) -0.018(3) 0.012(3)
C11 0.043(4) 0.047(3) 0.059(4) 0.014(3) -0.011(3) 0.010(3)
C12 0.042(3) 0.028(3) 0.050(3) 0.013(2) -0.007(3) -0.004(2)
C13 0.029(3) 0.026(2) 0.027(2) 0.0000(18) 0.0020(19) -0.007(2)
C14 0.027(3) 0.029(2) 0.031(2) 0.0026(19) -0.0051(19) 0.001(2)
C15 0.070(4) 0.048(3) 0.019(2) 0.008(2) 0.003(2) -0.012(3)
C16 0.088(5) 0.074(4) 0.024(3) 0.010(3) 0.000(3) 0.002(4)
C17 0.058(4) 0.075(4) 0.027(2) -0.016(3) -0.012(2) 0.004(4)
C18 0.037(3) 0.037(2) 0.038(2) -0.0023(19) -0.005(2) -0.002(3)
C21 0.032(3) 0.026(2) 0.030(2) 0.0000(18) -0.001(2) -0.011(2)
C22 0.022(2) 0.028(2) 0.0210(18) -0.0042(17) -0.0018(17) -0.0002(19)
C23 0.025(3) 0.034(2) 0.033(2) -0.003(2) -0.0070(19) 0.003(2)
C24 0.031(3) 0.049(3) 0.031(2) -0.006(2) -0.008(2) 0.006(2)
C25 0.039(3) 0.038(3) 0.031(2) 0.005(2) -0.010(2) 0.004(2)
C26 0.037(3) 0.043(3) 0.042(3) 0.008(2) -0.004(2) -0.005(3)
C27 0.028(3) 0.028(2) 0.031(2) 0.0036(19) 0.000(2) -0.002(2)
C28 0.015(2) 0.026(2) 0.0269(19) 0.0037(18) -0.0047(17) 0.0007(16)
C29 0.034(3) 0.025(2) 0.045(3) 0.004(2) -0.003(2) -0.0081(19)
C30 0.036(3) 0.026(2) 0.044(3) -0.005(2) -0.001(2) 0.004(2)
C31 0.023(3) 0.043(3) 0.039(2) -0.003(2) 0.004(2) 0.011(2)
C32 0.029(3) 0.030(2) 0.038(2) 0.005(2) 0.010(2) 0.003(2)
C33 0.022(2) 0.024(2) 0.029(2) 0.0017(18) 0.0112(18) -0.0011(18)
C34 0.036(3) 0.021(2) 0.0224(19) 0.0025(17) 0.001(2) 0.0062(19)
C35 0.040(3) 0.048(3) 0.029(2) 0.004(2) 0.005(2) 0.005(3)
C36 0.077(5) 0.071(4) 0.023(2) 0.002(3) 0.002(3) 0.000(4)
C37 0.061(4) 0.068(4) 0.024(2) -0.008(2) -0.014(2) -0.006(3)
C38 0.042(3) 0.059(4) 0.035(3) -0.006(3) -0.006(2) -0.007(3)
N101 0.070(4) 0.075(4) 0.034(2) 0.000(2) 0.011(2) -0.021(3)
C101 0.045(4) 0.066(4) 0.038(3) -0.009(3) 0.016(3) -0.015(3)
C102 0.055(5) 0.086(5) 0.059(4) -0.015(4) 0.013(3) 0.006(4)
N102 0.089(5) 0.073(4) 0.104(5) -0.004(4) 0.030(4) -0.031(4)
C103 0.038(4) 0.058(4) 0.075(4) -0.014(3) 0.003(3) -0.009(3)
N103 0.071(5) 0.122(6) 0.119(6) -0.057(5) -0.004(5) 0.024(4)
C104 0.085(6) 0.074(5) 0.065(4) 0.000(4) 0.000(4) 0.004(5)
C105 0.050(4) 0.111(6) 0.066(4) -0.022(4) -0.018(3) 0.030(4)
C106 0.096(7) 0.147(9) 0.076(5) -0.033(6) -0.033(5) 0.009(7)

loop_
_atom_type_symbol
_atom_type_description
_atom_type_scat_dispersion_real
_atom_type_scat_dispersion_imag
_atom_type_scat_source
C C 0.0033 0.0016 'International Tables Vol C Tables 4.2.6.8 and 6.1.1.4'
H H 0.0000 0.0000 'International Tables Vol C Tables 4.2.6.8 and 6.1.1.4'
N N 0.0061 0.0033 'International Tables Vol C Tables 4.2.6.8 and 6.1.1.4'
I I -0.4742 1.8119 'International Tables Vol C Tables 4.2.6.8 and 6.1.1.4'
Nd Nd -0.1943 3.0179 'International Tables Vol C Tables 4.2.6.8 and 6.1.1.4'

loop_
_geom_angle_atom_site_label_1
_geom_angle_atom_site_label_2
_geom_angle_atom_site_label_3
_geom_angle
_geom_angle_site_symmetry_1
_geom_angle_site_symmetry_3
_geom_angle_publ_flag
N2 Nd N3 99.34(12) . . ?
N2 Nd N1 106.73(13) . . ?
N3 Nd N1 102.31(12) . . ?
N2 Nd N22 74.62(12) . . ?
N3 Nd N22 84.03(12) . . ?
N1 Nd N22 173.07(12) . . ?
N2 Nd N21 171.93(12) . . ?
N3 Nd N21 73.74(12) . . ?
N1 Nd N21 79.19(13) . . ?
N22 Nd N21 100.18(12) . . ?
N2 Nd N23 80.98(13) . . ?
N3 Nd N23 174.76(13) . . ?
N1 Nd N23 72.67(13) . . ?
N22 Nd N23 101.05(12) . . ?
N21 Nd N23 106.30(12) . . ?
N2 Nd N24 117.29(12) . . ?
N3 Nd N24 119.70(11) . . ?
N1 Nd N24 109.75(12) . . ?
N22 Nd N24 64.16(12) . . ?
N21 Nd N24 64.39(12) . . ?
N23 Nd N24 64.25(12) . . ?
N2 Nd N4 65.00(12) . . ?
N3 Nd N4 64.76(12) . . ?
N1 Nd N4 63.81(12) . . ?
N22 Nd N4 122.16(12) . . ?
N21 Nd N4 114.30(12) . . ?
N23 Nd N4 110.99(12) . . ?
N24 Nd N4 173.37(11) . . ?
C13 N4 C7 108.8(3) . . ?
C13 N4 C1 109.2(3) . . ?
C7 N4 C1 108.5(3) . . ?
C13 N4 Nd 109.1(3) . . ?
C7 N4 Nd 111.3(3) . . ?
C1 N4 Nd 110.0(3) . . ?
C2 N1 C6 118.2(4) . . ?
C2 N1 Nd 119.1(3) . . ?
C6 N1 Nd 122.1(3) . . ?
C12 N2 C8 117.3(4) . . ?
C12 N2 Nd 122.0(3) . . ?
C8 N2 Nd 120.5(3) . . ?
C14 N3 C18 117.4(4) . . ?
C14 N3 Nd 119.1(3) . . ?
C18 N3 Nd 123.5(3) . . ?
C21 N24 C27 109.1(3) . . ?
C21 N24 C33 108.1(4) . . ?
C27 N24 C33 109.5(3) . . ?
C21 N24 Nd 111.5(3) . . ?
C27 N24 Nd 110.2(3) . . ?
C33 N24 Nd 108.3(2) . . ?
C26 N21 C22 118.2(4) . . ?
C26 N21 Nd 121.6(3) . . ?
C22 N21 Nd 120.2(3) . . ?
C32 N22 C28 118.7(4) . . ?
C32 N22 Nd 121.9(3) . . ?
C28 N22 Nd 119.3(3) . . ?
C34 N23 C38 118.8(4) . . ?
C34 N23 Nd 118.2(3) . . ?
C38 N23 Nd 122.9(3) . . ?
C2 C1 N4 112.9(4) . . ?
N1 C2 C3 120.6(5) . . ?
N1 C2 C1 117.8(4) . . ?
C3 C2 C1 121.5(5) . . ?
C4 C3 C2 120.5(5) . . ?
C3 C4 C5 119.6(5) . . ?
C4 C5 C6 118.7(5) . . ?
N1 C6 C5 122.3(5) . . ?
N4 C7 C8 112.2(4) . . ?
C9 C8 N2 121.5(4) . . ?
C9 C8 C7 122.9(4) . . ?
N2 C8 C7 115.5(4) . . ?
C8 C9 C10 121.3(5) . . ?
C9 C10 C11 117.5(5) . . ?
C12 C11 C10 119.1(6) . . ?
N2 C12 C11 123.2(5) . . ?
N4 C13 C14 111.9(4) . . ?
N3 C14 C15 123.1(4) . . ?
N3 C14 C13 117.2(4) . . ?
C15 C14 C13 119.7(4) . . ?
C16 C15 C14 117.5(5) . . ?
C15 C16 C17 121.1(5) . . ?
C16 C17 C18 117.6(5) . . ?
N3 C18 C17 123.2(5) . . ?
N24 C21 C22 112.7(4) . . ?
N21 C22 C23 121.4(4) . . ?
N21 C22 C21 116.5(4) . . ?
C23 C22 C21 122.1(4) . . ?
C24 C23 C22 119.0(5) . . ?
C25 C24 C23 120.2(5) . . ?
C24 C25 C26 118.1(5) . . ?
N21 C26 C25 123.2(5) . . ?
N24 C27 C28 110.6(4) . . ?
N22 C28 C29 120.7(4) . . ?
N22 C28 C27 116.9(4) . . ?
C29 C28 C27 122.2(4) . . ?
C28 C29 C30 120.8(5) . . ?
C29 C30 C31 118.3(5) . . ?
C32 C31 C30 118.1(5) . . ?
N22 C32 C31 123.3(5) . . ?
N24 C33 C34 111.4(4) . . ?
N23 C34 C35 121.6(5) . . ?
N23 C34 C33 117.2(4) . . ?
C35 C34 C33 121.1(5) . . ?
C36 C35 C34 119.8(5) . . ?
C37 C36 C35 118.3(5) . . ?
C36 C37 C38 119.5(5) . . ?
N23 C38 C37 121.9(5) . . ?
N101 C101 C102 177.0(7) . . ?
N102 C103 C104 179.5(9) . . ?
N103 C105 C106 177.6(11) . . ?

loop_
_geom_bond_atom_site_label_1
_geom_bond_atom_site_label_2
_geom_bond_distance
_geom_bond_site_symmetry_2
_geom_bond_publ_flag
Nd N2 2.574(4) . ?
Nd N3 2.581(4) . ?
Nd N1 2.586(4) . ?
Nd N22 2.587(4) . ?
Nd N21 2.590(4) . ?
Nd N23 2.598(4) . ?
Nd N24 2.615(4) . ?
Nd N4 2.617(4) . ?
N4 C13 1.487(6) . ?
N4 C7 1.485(6) . ?
N4 C1 1.487(6) . ?
N1 C2 1.337(6) . ?
N1 C6 1.369(7) . ?
N2 C12 1.346(6) . ?
N2 C8 1.363(6) . ?
N3 C14 1.337(6) . ?
N3 C18 1.356(6) . ?
N24 C21 1.479(6) . ?
N24 C27 1.491(6) . ?
N24 C33 1.492(6) . ?
N21 C26 1.342(7) . ?
N21 C22 1.351(6) . ?
N22 C32 1.332(6) . ?
N22 C28 1.354(6) . ?
N23 C34 1.344(6) . ?
N23 C38 1.345(7) . ?
C1 C2 1.476(7) . ?
C2 C3 1.393(7) . ?
C3 C4 1.355(8) . ?
C4 C5 1.367(8) . ?
C5 C6 1.373(7) . ?
C7 C8 1.505(7) . ?
C8 C9 1.358(7) . ?
C9 C10 1.371(8) . ?
C10 C11 1.390(9) . ?
C11 C12 1.366(8) . ?
C13 C14 1.505(6) . ?
C14 C15 1.393(7) . ?
C15 C16 1.373(9) . ?
C16 C17 1.375(10) . ?
C17 C18 1.378(7) . ?
C21 C22 1.496(7) . ?
C22 C23 1.389(7) . ?
C23 C24 1.383(7) . ?
C24 C25 1.358(8) . ?
C25 C26 1.388(8) . ?
C27 C28 1.505(6) . ?
C28 C29 1.364(7) . ?
C29 C30 1.383(7) . ?
C30 C31 1.385(7) . ?
C31 C32 1.378(7) . ?
C33 C34 1.496(7) . ?
C34 C35 1.386(7) . ?
C35 C36 1.388(9) . ?
C36 C37 1.375(10) . ?
C37 C38 1.392(7) . ?
N101 C101 1.134(9) . ?
C101 C102 1.417(11) . ?
N102 C103 1.144(10) . ?
C103 C104 1.429(11) . ?
N103 C105 1.083(11) . ?
C105 C106 1.461(14) . ?
